data_4135642
loop_
_publ_author_name
'Petrov, Nino G.'
'Chartier, Patrick'
'Maris, Thierry'
'Wuest, James D.'

_publ_section_title
;
 Designing Tetraoxa[8]circulenes To Serve as Hosts and Sensors
;
_journal_issue 1
_journal_name_full 'Journal of the American Chemical Society'
_journal_page_first 556
_journal_page_last 572
_journal_paper_doi 10.1021/jacs.1c11728
_journal_volume 144
_journal_year 2021
_chemical_formula_moiety 'C60 H34 O4, 3(C8 H10)'
_chemical_formula_sum 'C84 H64 O4'
_chemical_formula_weight 1137.35
_space_group_crystal_system triclinic
_space_group_IT_number 2
_space_group_name_Hall '-P 1'
_space_group_name_H-M_alt 'P -1'
_atom_sites_solution_hydrogens geom
_atom_sites_solution_primary dual
_audit_contact_author_name
;
;
_audit_creation_date 2019-11-05
_audit_creation_method
;
Olex2 1.3
(compiled 2019.09.11 svn.r3662 for OlexSys, GUI svn.r5938)
;
_cell_angle_alpha 68.679(8)
_cell_angle_beta 86.263(9)
_cell_angle_gamma 82.937(8)
_cell_formula_units_Z 2
_cell_length_a 10.4352(14)
_cell_length_b 17.672(2)
_cell_length_c 19.298(3)
_cell_measurement_reflns_used 2649
_cell_measurement_temperature 100
_cell_measurement_theta_max 69.317
_cell_measurement_theta_min 2.458
_cell_volume 3289.2(8)
_computing_cell_refinement
'SAINT (2013) V8.38A; Integration Software for Single Crystal Data. Bruker AXS Inc., Madison, WI 53719-1173.'
_computing_data_collection
;
APEX 2 (2013) Bruker AXS Inc., Madison, WI 53719-1173.
;
_computing_data_reduction
'SAINT (2013) V8.38A; Integration Software for Single Crystal Data. Bruker AXS Inc., Madison, WI 53719-1173.'
_computing_molecular_graphics 'Olex2 1.3 (Dolomanov et al., 2009)'
_computing_publication_material 'Olex2 1.3 (Dolomanov et al., 2009)'
_computing_structure_refinement 'XL n/a (Sheldrick, 2008)'
_computing_structure_solution 'XT n/a (Sheldrick, 2015)'
_diffrn_ambient_temperature 100
_diffrn_detector 'CCD area detector'
_diffrn_detector_area_resol_mean 8.3
_diffrn_detector_type 'Bruker APEX2 CCD'
_diffrn_measured_fraction_theta_full 0.971
_diffrn_measured_fraction_theta_max 0.962
_diffrn_measurement_device 'three-circle diffractometer'
_diffrn_measurement_device_type 'Bruker Smart APEX'
_diffrn_measurement_method '\w scans'
_diffrn_radiation_collimation 'Focusing mirrors'
_diffrn_radiation_monochromator 'Quazar MX Mirror Optics'
_diffrn_radiation_probe x-ray
_diffrn_radiation_type CuK\a
_diffrn_radiation_wavelength 1.54178
_diffrn_reflns_av_R_equivalents 0.0754
_diffrn_reflns_av_unetI/netI 0.1651
_diffrn_reflns_Laue_measured_fraction_full 0.971
_diffrn_reflns_Laue_measured_fraction_max 0.962
_diffrn_reflns_limit_h_max 12
_diffrn_reflns_limit_h_min -12
_diffrn_reflns_limit_k_max 21
_diffrn_reflns_limit_k_min -21
_diffrn_reflns_limit_l_max 21
_diffrn_reflns_limit_l_min -23
_diffrn_reflns_number 35189
_diffrn_reflns_point_group_measured_fraction_full 0.971
_diffrn_reflns_point_group_measured_fraction_max 0.962
_diffrn_reflns_theta_full 67.679
_diffrn_reflns_theta_max 70.277
_diffrn_reflns_theta_min 2.458
_diffrn_source 'Microfocus Source'
_diffrn_source_target Cu
_diffrn_source_type 'Incoatec I\mS High Brilliance Microsource'
_exptl_absorpt_coefficient_mu 0.536
_exptl_absorpt_correction_T_max 0.7533
_exptl_absorpt_correction_T_min 0.5310
_exptl_absorpt_correction_type multi-scan
_exptl_absorpt_process_details
'SADABS-2016/2 (Bruker,2016/2) was used for absorption correction. wR2(int) was 0.1387 before and 0.0665 after correction. The Ratio of minimum to maximum transmission is 0.7049. The \l/2 correction factor is Not present.'
_exptl_crystal_colour 'clear light colourless'
_exptl_crystal_colour_lustre clear
_exptl_crystal_colour_modifier light
_exptl_crystal_colour_primary colourless
_exptl_crystal_density_diffrn 1.148
_exptl_crystal_description plate
_exptl_crystal_F_000 1200
_exptl_crystal_size_max 0.15
_exptl_crystal_size_mid 0.09
_exptl_crystal_size_min 0.03
_refine_diff_density_max 0.519
_refine_diff_density_min -0.298
_refine_diff_density_rms 0.103
_refine_ls_extinction_coef .
_refine_ls_extinction_method none
_refine_ls_goodness_of_fit_ref 0.965
_refine_ls_hydrogen_treatment constr
_refine_ls_matrix_type full
_refine_ls_number_parameters 829
_refine_ls_number_reflns 12076
_refine_ls_number_restraints 397
_refine_ls_restrained_S_all 0.963
_refine_ls_R_factor_all 0.1875
_refine_ls_R_factor_gt 0.0932
_refine_ls_shift/su_max 0.000
_refine_ls_shift/su_mean 0.000
_refine_ls_structure_factor_coef Fsqd
_refine_ls_weighting_details 'w=1/[\s^2^(Fo^2^)+(0.0716P)^2^] where P=(Fo^2^+2Fc^2^)/3'
_refine_ls_weighting_scheme calc
_refine_ls_wR_factor_gt 0.2175
_refine_ls_wR_factor_ref 0.2420
_reflns_Friedel_coverage 0.000
_reflns_Friedel_fraction_full .
_reflns_Friedel_fraction_max .
_reflns_number_gt 4184
_reflns_number_total 12076
_reflns_threshold_expression 'I > 2\s(I)'
_cod_data_source_file jw22152_13_3-oxylene.cif
_cod_data_source_block jw22152
_cod_depositor_comments
;
The following automatic conversions were performed:

data item '_diffrn_radiation_probe' value 'X-ray' was changed to
'x-ray' in accordance with the built-in table derived from the CIF
Core dictionary named 'cif_core.dic' version 2.4.5 last updated on
2014-11-21.

Automatic conversion script
Id: cif_fix_values 8738 2021-04-28 16:35:53Z antanas 
;
_cod_database_code 4135642
_shelx_shelxl_version_number 2018/3
_shelx_space_group_comment
;
The symmetry employed for this shelxl refinement is uniquely defined
by the following loop, which should always be used as a source of
symmetry information in preference to the above space-group names.
They are only intended as comments.
;
_shelx_estimated_absorpt_t_max 0.984
_shelx_estimated_absorpt_t_min 0.924
_olex2_refinement_description
;
1. Fixed Uiso
 At 1.2 times of:
  All C(H) groups
 At 1.5 times of:
  All C(H,H,H) groups, All O(H) groups
2. Restrained distances
 C2E-C8E = C1E-C7E
 1.5 with sigma of 0.02
 C2D-C8D = C1D-C7D = C2B-C8B = C3B-C7B
 1.5 with sigma of 0.02
 C5A-C8A = C4A-C7A
 1.5 with sigma of 0.002
3. Restrained planarity
 C1D, C2D, C3D, C4D, C5D, C6D, C7D, C8D
 with sigma of 0.002
4. Uiso/Uaniso restraints and constraints
C1A \\sim C2A \\sim C3A \\sim C4A \\sim C5A \\sim C6A \\sim C7A \\sim C8A \\sim
C2B \\sim C1B \\sim C6B \\sim C5B \\sim C4B \\sim C3B \\sim C7B \\sim C8B \\sim
C1D \\sim C2D \\sim C3D \\sim C4D \\sim C5D \\sim C6D \\sim C7D \\sim C8D \\sim
C1E \\sim C2E \\sim C3E \\sim C4E \\sim C5E \\sim C6E \\sim C7E \\sim C8E:
within 2A with sigma of 0.01 and sigma for terminal atoms of 0.02 within 2A
Uanis(C1A) \\sim Ueq, Uanis(C2A) \\sim Ueq, Uanis(C3A) \\sim Ueq, Uanis(C4A)
\\sim Ueq, Uanis(C5A) \\sim Ueq, Uanis(C6A) \\sim Ueq, Uanis(C7A) \\sim Ueq,
Uanis(C8A) \\sim Ueq, Uanis(C2B) \\sim Ueq, Uanis(C1B) \\sim Ueq, Uanis(C6B)
\\sim Ueq, Uanis(C5B) \\sim Ueq, Uanis(C4B) \\sim Ueq, Uanis(C3B) \\sim Ueq,
Uanis(C7B) \\sim Ueq, Uanis(C8B) \\sim Ueq, Uanis(C1D) \\sim Ueq, Uanis(C2D)
\\sim Ueq, Uanis(C3D) \\sim Ueq, Uanis(C4D) \\sim Ueq, Uanis(C5D) \\sim Ueq,
Uanis(C6D) \\sim Ueq, Uanis(C7D) \\sim Ueq, Uanis(C8D) \\sim Ueq, Uanis(C1E)
\\sim Ueq, Uanis(C2E) \\sim Ueq, Uanis(C3E) \\sim Ueq, Uanis(C4E) \\sim Ueq,
Uanis(C5E) \\sim Ueq, Uanis(C6E) \\sim Ueq, Uanis(C7E) \\sim Ueq, Uanis(C8E)
\\sim Ueq: with sigma of 0.01 and sigma for terminal atoms of 0.02
Uanis(C7D) = Uanis(C8D)
5. Others
 Fixed Sof: C2B(0.5) C1B(0.5) H1B(0.5) C6B(0.5) H6B(0.5) C5B(0.5) H5B(0.5)
 C4B(0.5) H4B(0.5) C3B(0.5) C7B(0.5) H7BA(0.5) H7BB(0.5) H7BC(0.5) C8B(0.5)
 H8BA(0.5) H8BB(0.5) H8BC(0.5) C1D(0.25) C2D(0.25) C3D(0.25) H3D(0.25)
 C4D(0.25) H4D(0.25) C5D(0.25) H5D(0.25) C6D(0.25) H6D(0.25) C7D(0.25)
 H7DA(0.25) H7DB(0.25) H7DC(0.25) C8D(0.25) H8DA(0.25) H8DB(0.25) H8DC(0.25)
 C1E(0.25) C2E(0.25) C3E(0.25) H3E(0.25) C4E(0.25) H4E(0.25) C5E(0.25)
 H5E(0.25) C6E(0.25) H6E(0.25) C7E(0.25) H7EA(0.25) H7EB(0.25) H7EC(0.25)
 C8E(0.25) H8EA(0.25) H8EB(0.25) H8EC(0.25)
6.a Free rotating group:
 C2B(C1B,C6B,C5B,C4B,C3B), C1E(C2E,C3E,C4E,C5E,C6E)
6.b Ternary CH refined with riding coordinates:
 C7(H7), C14(H14), C27(H27), C34(H34), C47(H47), C54(H54)
6.c Me refined with riding coordinates:
 C7A(H7AA,H7AB,H7AC), C8E(H8EA,H8EB,H8EC)
6.d Aromatic/amide H refined with riding coordinates:
 C9(H9), C10(H10), C11(H11), C12(H12), C16(H16), C17(H17), C18(H18), C19(H19),
 C26(H26), C29(H29), C30(H30), C31(H31), C32(H32), C36(H36), C37(H37), C38(H38),
  C39(H39), C46(H46), C49(H49), C50(H50), C51(H51), C52(H52), C56(H56),
 C57(H57), C58(H58), C59(H59), C1A(H1A), C2A(H2A), C3A(H3A), C6A(H6A), C1B(H1B),
  C6B(H6B), C5B(H5B), C4B(H4B), C3D(H3D), C4D(H4D), C5D(H5D), C6D(H6D),
 C3E(H3E), C4E(H4E), C5E(H5E), C6E(H6E)
6.e Fitted hexagon refined as free rotating group:
 C1D(C2D,C3D,C4D,C5D,C6D)
6.f Tetrahedral OH refined with riding coordinates:
 O3(H3), O4(H4)
6.g Idealised Me refined as rotating group:
 C8A(H8AA,H8AB,H8AC), C7B(H7BA,H7BB,H7BC), C8B(H8BA,H8BB,H8BC), C7D(H7DA,H7DB,
 H7DC), C8D(H8DA,H8DB,H8DC), C7E(H7EA,H7EB,H7EC)
;
_smtbx_masks_void_probe_radius 1.2
_smtbx_masks_void_truncation_radius 1.2

loop_
_space_group_symop_operation_xyz
'x, y, z'
'-x, -y, -z'

loop_
_atom_site_label
_atom_site_type_symbol
_atom_site_fract_x
_atom_site_fract_y
_atom_site_fract_z
_atom_site_U_iso_or_equiv
_atom_site_adp_type
_atom_site_occupancy
_atom_site_site_symmetry_order
_atom_site_calc_flag
_atom_site_refinement_flags_posn
_atom_site_refinement_flags_adp
_atom_site_refinement_flags_occupancy
_atom_site_disorder_assembly
_atom_site_disorder_group
C1 C 0.5005(5) 0.3401(3) 0.2826(3) 0.0474(13) Uani 1 1 d . . . . .
C2 C 0.4927(5) 0.3401(3) 0.3537(3) 0.0492(13) Uani 1 1 d . . . . .
C3 C 0.5029(5) 0.2724(3) 0.4190(3) 0.0487(13) Uani 1 1 d . . . . .
C4 C 0.5246(5) 0.1949(3) 0.4105(3) 0.0444(12) Uani 1 1 d . . . . .
C5 C 0.5365(5) 0.1935(3) 0.3414(3) 0.0486(13) Uani 1 1 d . . . . .
C6 C 0.5184(5) 0.2634(3) 0.2752(3) 0.0488(13) Uani 1 1 d . . . . .
C7 C 0.4867(5) 0.2660(3) 0.4989(3) 0.0530(14) Uani 1 1 d . . . . .
H7 H 0.472636 0.320745 0.504011 0.064 Uiso 1 1 calc R U . . .
C8 C 0.3749(5) 0.2172(3) 0.5289(3) 0.0445(12) Uani 1 1 d . . . . .
C9 C 0.2581(5) 0.2405(3) 0.5548(3) 0.0525(14) Uani 1 1 d . . . . .
H9 H 0.244638 0.292333 0.559991 0.063 Uiso 1 1 calc R U . . .
C10 C 0.1597(6) 0.1919(4) 0.5738(3) 0.0650(16) Uani 1 1 d . . . . .
H10 H 0.078244 0.210548 0.590095 0.078 Uiso 1 1 calc R U . . .
C11 C 0.1814(5) 0.1122(3) 0.5685(3) 0.0612(15) Uani 1 1 d . . . . .
H11 H 0.115099 0.076793 0.581888 0.073 Uiso 1 1 calc R U . . .
C12 C 0.3012(5) 0.0883(3) 0.5437(3) 0.0485(13) Uani 1 1 d . . . . .
H12 H 0.317979 0.034905 0.542045 0.058 Uiso 1 1 calc R U . . .
C13 C 0.3939(5) 0.1384(3) 0.5218(3) 0.0496(13) Uani 1 1 d . . . . .
C14 C 0.5252(5) 0.1251(3) 0.4866(3) 0.0475(13) Uani 1 1 d . . . . .
H14 H 0.539134 0.070346 0.481394 0.057 Uiso 1 1 calc R U . . .
C15 C 0.6284(5) 0.1361(3) 0.5314(3) 0.0460(12) Uani 1 1 d . . . . .
C16 C 0.7295(5) 0.0846(3) 0.5641(3) 0.0522(13) Uani 1 1 d . . . . .
H16 H 0.742398 0.031986 0.560354 0.063 Uiso 1 1 calc R U . . .
C17 C 0.8165(6) 0.1059(3) 0.6033(3) 0.0625(16) Uani 1 1 d . . . . .
H17 H 0.888928 0.068558 0.625352 0.075 Uiso 1 1 calc R U . . .
C18 C 0.7973(6) 0.1828(4) 0.6105(3) 0.0648(16) Uani 1 1 d . . . . .
H18 H 0.856159 0.198059 0.637334 0.078 Uiso 1 1 calc R U . . .
C19 C 0.6916(5) 0.2358(3) 0.5779(3) 0.0542(14) Uani 1 1 d . . . . .
H19 H 0.676684 0.287542 0.583230 0.065 Uiso 1 1 calc R U . . .
C20 C 0.6081(5) 0.2149(3) 0.5381(3) 0.0488(13) Uani 1 1 d . . . . .
C21 C 0.4788(5) 0.4243(3) 0.2326(3) 0.0507(14) Uani 1 1 d . . . . .
C22 C 0.4608(5) 0.4694(3) 0.2803(3) 0.0505(14) Uani 1 1 d . . . . .
C23 C 0.4326(5) 0.5535(3) 0.2548(3) 0.0478(13) Uani 1 1 d . . . . .
C24 C 0.4228(6) 0.5933(3) 0.1786(3) 0.0552(15) Uani 1 1 d . . . . .
C25 C 0.4441(7) 0.5506(3) 0.1297(3) 0.0647(17) Uani 1 1 d . . . . .
C26 C 0.4712(6) 0.4665(3) 0.1586(3) 0.0630(17) Uani 1 1 d . . . . .
H26 H 0.484845 0.437467 0.125420 0.076 Uiso 1 1 calc R U . . .
C27 C 0.3829(6) 0.6866(3) 0.1570(4) 0.0603(16) Uani 1 1 d . . . . .
H27 H 0.374238 0.715989 0.102107 0.072 Uiso 1 1 calc R U . . .
C28 C 0.4886(5) 0.7152(3) 0.1896(3) 0.0466(13) Uani 1 1 d . . . . .
C29 C 0.5660(5) 0.7730(3) 0.1508(3) 0.0558(14) Uani 1 1 d . . . . .
H29 H 0.558015 0.798839 0.098412 0.067 Uiso 1 1 calc R U . . .
C30 C 0.6593(5) 0.7952(3) 0.1884(3) 0.0584(15) Uani 1 1 d . . . . .
H30 H 0.714330 0.835760 0.161650 0.070 Uiso 1 1 calc R U . . .
C31 C 0.6685(5) 0.7567(3) 0.2646(4) 0.0591(15) Uani 1 1 d . . . . .
H31 H 0.728908 0.771853 0.290703 0.071 Uiso 1 1 calc R U . . .
C32 C 0.5889(5) 0.6952(3) 0.3040(3) 0.0533(14) Uani 1 1 d . . . . .
H32 H 0.597844 0.667933 0.356193 0.064 Uiso 1 1 calc R U . . .
C33 C 0.4975(5) 0.6743(3) 0.2669(3) 0.0512(13) Uani 1 1 d . . . . .
C34 C 0.4074(5) 0.6103(3) 0.2991(3) 0.0535(14) Uani 1 1 d . . . . .
H34 H 0.416217 0.581095 0.354013 0.064 Uiso 1 1 calc R U . . .
C35 C 0.2709(6) 0.6524(3) 0.2767(4) 0.0552(15) Uani 1 1 d . . . . .
C36 C 0.1656(6) 0.6508(3) 0.3238(4) 0.0670(18) Uani 1 1 d . . . . .
H36 H 0.174082 0.623035 0.375899 0.080 Uiso 1 1 calc R U . . .
C37 C 0.0489(7) 0.6893(4) 0.2952(5) 0.083(2) Uani 1 1 d . . . . .
H37 H -0.023783 0.688587 0.327702 0.100 Uiso 1 1 calc R U . . .
C38 C 0.0351(6) 0.7302(4) 0.2175(5) 0.080(2) Uani 1 1 d . . . . .
H38 H -0.046661 0.755657 0.197505 0.096 Uiso 1 1 calc R U . . .
C39 C 0.1414(6) 0.7324(3) 0.1718(4) 0.0704(18) Uani 1 1 d . . . . .
H39 H 0.133911 0.761275 0.119810 0.085 Uiso 1 1 calc R U . . .
C40 C 0.2583(6) 0.6936(3) 0.2003(4) 0.0634(17) Uani 1 1 d . . . . .
C41 C 0.5287(5) 0.2324(3) 0.2135(3) 0.0480(13) Uani 1 1 d . . . . .
C42 C 0.5533(5) 0.1470(3) 0.2481(3) 0.0438(12) Uani 1 1 d . . . . .
C43 C 0.5656(5) 0.0952(3) 0.2077(3) 0.0430(12) Uani 1 1 d . . . . .
C44 C 0.5579(4) 0.1312(3) 0.1314(3) 0.0404(12) Uani 1 1 d . . . . .
C45 C 0.5320(5) 0.2153(3) 0.0960(3) 0.0513(14) Uani 1 1 d . . . . .
C46 C 0.5224(5) 0.2665(3) 0.1374(3) 0.0525(14) Uani 1 1 d . . . . .
H46 H 0.511691 0.324163 0.113145 0.063 Uiso 1 1 calc R U . . .
C47 C 0.5975(5) 0.0029(3) 0.2365(3) 0.0474(13) Uani 1 1 d . . . . .
H47 H 0.603648 -0.022244 0.291839 0.057 Uiso 1 1 calc R U . . .
C48 C 0.4913(5) -0.0282(3) 0.2044(3) 0.0472(13) Uani 1 1 d . . . . .
C49 C 0.4140(5) -0.0859(3) 0.2458(3) 0.0486(13) Uani 1 1 d . . . . .
H49 H 0.421510 -0.110166 0.298246 0.058 Uiso 1 1 calc R U . . .
C50 C 0.3212(5) -0.1088(3) 0.2080(3) 0.0503(13) Uani 1 1 d . . . . .
H50 H 0.266630 -0.149369 0.235318 0.060 Uiso 1 1 calc R U . . .
C51 C 0.3108(5) -0.0727(3) 0.1326(3) 0.0539(14) Uani 1 1 d . . . . .
H51 H 0.248981 -0.088588 0.108001 0.065 Uiso 1 1 calc R U . . .
C52 C 0.3895(5) -0.0126(3) 0.0911(3) 0.0486(13) Uani 1 1 d . . . . .
H52 H 0.379764 0.013373 0.038815 0.058 Uiso 1 1 calc R U . . .
C53 C 0.4814(5) 0.0085(3) 0.1269(3) 0.0464(13) Uani 1 1 d . . . . .
C54 C 0.5789(5) 0.0688(3) 0.0923(3) 0.0478(13) Uani 1 1 d . . . . .
H54 H 0.572019 0.094828 0.037053 0.057 Uiso 1 1 calc R U . . .
C55 C 0.7120(5) 0.0233(3) 0.1165(3) 0.0456(13) Uani 1 1 d . . . . .
C56 C 0.8142(5) 0.0140(3) 0.0725(3) 0.0577(15) Uani 1 1 d . . . . .
H56 H 0.806254 0.037060 0.020016 0.069 Uiso 1 1 calc R U . . .
C57 C 0.9291(5) -0.0282(4) 0.1022(3) 0.0617(16) Uani 1 1 d . . . . .
H57 H 1.000924 -0.032859 0.070529 0.074 Uiso 1 1 calc R U . . .
C58 C 0.9395(6) -0.0639(3) 0.1789(4) 0.0638(16) Uani 1 1 d . . . . .
H58 H 1.017742 -0.094438 0.200347 0.077 Uiso 1 1 calc R U . . .
C59 C 0.8345(5) -0.0546(3) 0.2239(3) 0.0508(13) Uani 1 1 d . . . . .
H59 H 0.842011 -0.078104 0.276406 0.061 Uiso 1 1 calc R U . . .
C60 C 0.7220(5) -0.0130(3) 0.1947(3) 0.0437(12) Uani 1 1 d . . . . .
O1 O 0.4666(4) 0.42051(18) 0.3548(2) 0.0526(10) Uani 1 1 d . . . . .
O2 O 0.5539(3) 0.12198(17) 0.3248(2) 0.0489(9) Uani 1 1 d . . . . .
O3 O 0.4358(5) 0.5932(2) 0.0548(2) 0.0904(16) Uani 1 1 d . . . . .
H3 H 0.507091 0.586275 0.033909 0.136 Uiso 1 1 calc R U . . .
O4 O 0.5234(4) 0.2448(2) 0.0197(2) 0.0683(12) Uani 1 1 d . . . . .
H4 H 0.511239 0.296066 0.003869 0.103 Uiso 1 1 calc R U . . .
C1A C -0.1277(10) 0.0995(6) 0.3048(6) 0.124(3) Uani 1 1 d . U . . .
H1A H -0.206482 0.087230 0.291307 0.149 Uiso 1 1 calc R U . . .
C2A C -0.1191(10) 0.1210(6) 0.3669(6) 0.123(3) Uani 1 1 d . U . . .
H2A H -0.191346 0.121592 0.399380 0.148 Uiso 1 1 calc R U . . .
C3A C -0.0010(11) 0.1415(6) 0.3794(6) 0.134(3) Uani 1 1 d . U . . .
H3A H 0.004300 0.158314 0.420516 0.161 Uiso 1 1 calc R U . . .
C4A C 0.1089(9) 0.1392(6) 0.3368(6) 0.121(3) Uani 1 1 d D U . . .
C5A C 0.1007(9) 0.1163(6) 0.2774(6) 0.116(3) Uani 1 1 d D U . . .
C6A C -0.0122(9) 0.0972(5) 0.2633(6) 0.118(3) Uani 1 1 d . U . . .
H6A H -0.014768 0.080666 0.221766 0.141 Uiso 1 1 calc R U . . .
C7A C 0.2376(9) 0.1635(7) 0.3460(6) 0.185(5) Uani 1 1 d D U . . .
H7AA H 0.234422 0.178984 0.389970 0.277 Uiso 1 1 calc R U . . .
H7AB H 0.304078 0.117401 0.352106 0.277 Uiso 1 1 calc R U . . .
H7AC H 0.258481 0.210006 0.301757 0.277 Uiso 1 1 calc R U . . .
C8A C 0.2245(10) 0.1196(7) 0.2328(7) 0.194(5) Uani 1 1 d D U . . .
H8AA H 0.245370 0.176168 0.211201 0.291 Uiso 1 1 calc R U . . .
H8AB H 0.214744 0.098964 0.192885 0.291 Uiso 1 1 calc R U . . .
H8AC H 0.294291 0.085701 0.265280 0.291 Uiso 1 1 calc R U . . .
C2B C 0.9241(9) 0.4606(7) 0.4627(7) 0.117(4) Uani 0.5 1 d DG U P A -1
C1B C 0.9072(10) 0.5111(7) 0.5043(7) 0.116(4) Uani 0.5 1 d G U P A -1
H1B H 0.980212 0.528005 0.519331 0.140 Uiso 0.5 1 calc R U P A -1
C6B C 0.7832(12) 0.5368(6) 0.5238(6) 0.114(4) Uani 0.5 1 d G U P A -1
H6B H 0.771588 0.571324 0.552186 0.137 Uiso 0.5 1 calc R U P A -1
C5B C 0.6764(9) 0.5119(7) 0.5017(6) 0.118(4) Uani 0.5 1 d G U P A -1
H5B H 0.591824 0.529430 0.514984 0.142 Uiso 0.5 1 calc R U P A -1
C4B C 0.6935(11) 0.4615(7) 0.4602(6) 0.117(4) Uani 0.5 1 d G U P A -1
H4B H 0.620484 0.444596 0.445058 0.140 Uiso 0.5 1 calc R U P A -1
C3B C 0.8173(14) 0.4357(6) 0.4407(6) 0.119(4) Uani 0.5 1 d DG U P A -1
C7B C 0.8512(16) 0.3684(9) 0.4069(9) 0.110(5) Uani 0.5 1 d D U P A -1
H7BA H 0.918820 0.384755 0.368397 0.165 Uiso 0.5 1 calc R U P A -1
H7BB H 0.774013 0.360771 0.384895 0.165 Uiso 0.5 1 calc R U P A -1
H7BC H 0.882095 0.317073 0.446137 0.165 Uiso 0.5 1 calc R U P A -1
C8B C 1.0617(14) 0.4399(11) 0.4487(11) 0.135(6) Uani 0.5 1 d D U P A -1
H8BA H 1.103132 0.490275 0.424984 0.203 Uiso 0.5 1 calc R U P A -1
H8BB H 1.070327 0.408330 0.415834 0.203 Uiso 0.5 1 calc R U P A -1
H8BC H 1.103350 0.407435 0.495973 0.203 Uiso 0.5 1 calc R U P A -1
C1D C 0.9208(14) 0.4085(9) 0.2083(6) 0.078(4) Uani 0.25 1 d DG U P . .
C2D C 0.9011(11) 0.4811(9) 0.2220(6) 0.076(4) Uani 0.25 1 d DG U P . .
C3D C 1.0059(16) 0.5160(7) 0.2340(8) 0.071(4) Uani 0.25 1 d G U P . .
H3D H 0.992430 0.565598 0.243401 0.085 Uiso 0.25 1 calc R U P . .
C4D C 1.1305(13) 0.4783(10) 0.2323(9) 0.076(5) Uani 0.25 1 d G U P . .
H4D H 1.202111 0.502089 0.240545 0.091 Uiso 0.25 1 calc R U P . .
C5D C 1.1502(12) 0.4057(10) 0.2186(9) 0.097(5) Uani 0.25 1 d G U P . .
H5D H 1.235332 0.379898 0.217482 0.116 Uiso 0.25 1 calc R U P . .
C6D C 1.0454(17) 0.3708(7) 0.2066(8) 0.091(5) Uani 0.25 1 d G U P . .
H6D H 1.058872 0.321215 0.197274 0.109 Uiso 0.25 1 calc R U P . .
C7D C 0.827(2) 0.3586(14) 0.1938(10) 0.077(5) Uani 0.25 1 d D U P . .
H7DA H 0.787694 0.325833 0.241002 0.115 Uiso 0.25 1 calc R U P . .
H7DB H 0.872813 0.322278 0.169991 0.115 Uiso 0.25 1 calc R U P . .
H7DC H 0.759761 0.394904 0.160958 0.115 Uiso 0.25 1 calc R U P . .
C8D C 0.7707(16) 0.5174(14) 0.2232(10) 0.077(5) Uani 0.25 1 d D U P . .
H8DA H 0.752282 0.561554 0.175309 0.115 Uiso 0.25 1 calc R U P . .
H8DB H 0.759356 0.539591 0.263160 0.115 Uiso 0.25 1 calc R U P . .
H8DC H 0.711257 0.475888 0.231759 0.115 Uiso 0.25 1 calc R U P . .
C1E C 0.0714(14) 0.2375(10) 0.0101(11) 0.083(5) Uani 0.25 1 d DG U P B -1
C2E C 0.0818(14) 0.3184(11) -0.0351(10) 0.091(5) Uani 0.25 1 d DG U P B -1
C3E C -0.0239(19) 0.3768(8) -0.0433(10) 0.094(5) Uani 0.25 1 d G U P B -1
H3E H -0.016766 0.432082 -0.074186 0.112 Uiso 0.25 1 calc R U P B -1
C4E C -0.1401(15) 0.3546(10) -0.0065(11) 0.097(5) Uani 0.25 1 d G U P B -1
H4E H -0.212240 0.394571 -0.012054 0.116 Uiso 0.25 1 calc R U P B -1
C5E C -0.1506(13) 0.2736(12) 0.0387(10) 0.087(5) Uani 0.25 1 d G U P B -1
H5E H -0.230017 0.258326 0.063855 0.104 Uiso 0.25 1 calc R U P B -1
C6E C -0.0449(18) 0.2152(8) 0.0469(9) 0.078(5) Uani 0.25 1 d G U P B -1
H6E H -0.052124 0.159940 0.077635 0.094 Uiso 0.25 1 calc R U P B -1
C7E C 0.187(2) 0.1836(17) 0.0065(17) 0.098(8) Uani 0.25 1 d D U P B -1
H7EA H 0.182980 0.166936 -0.036404 0.148 Uiso 0.25 1 calc R U P B -1
H7EB H 0.192542 0.135094 0.052234 0.148 Uiso 0.25 1 calc R U P B -1
H7EC H 0.263523 0.212509 0.001404 0.148 Uiso 0.25 1 calc R U P B -1
C8E C 0.198(2) 0.356(2) -0.0743(19) 0.125(9) Uani 0.25 1 d D U P B -1
H8EA H 0.270491 0.313735 -0.067624 0.188 Uiso 0.25 1 calc R U P B -1
H8EB H 0.180150 0.383449 -0.127441 0.188 Uiso 0.25 1 calc R U P B -1
H8EC H 0.218547 0.396262 -0.053815 0.188 Uiso 0.25 1 calc R U P B -1

loop_
_atom_site_aniso_label
_atom_site_aniso_U_11
_atom_site_aniso_U_22
_atom_site_aniso_U_33
_atom_site_aniso_U_23
_atom_site_aniso_U_13
_atom_site_aniso_U_12
C1 0.062(4) 0.037(3) 0.047(3) -0.020(2) 0.002(3) -0.007(2)
C2 0.050(3) 0.033(2) 0.070(4) -0.025(3) 0.002(3) -0.002(2)
C3 0.058(3) 0.027(2) 0.060(3) -0.016(2) 0.001(3) -0.002(2)
C4 0.052(3) 0.037(2) 0.045(3) -0.016(2) 0.005(2) -0.006(2)
C5 0.055(3) 0.036(3) 0.064(4) -0.029(3) 0.005(3) -0.007(2)
C6 0.059(3) 0.040(3) 0.052(3) -0.023(3) -0.001(3) -0.003(2)
C7 0.065(4) 0.036(3) 0.068(4) -0.031(3) 0.000(3) -0.004(2)
C8 0.054(3) 0.034(2) 0.049(3) -0.019(2) -0.001(3) -0.006(2)
C9 0.055(3) 0.043(3) 0.066(4) -0.029(3) 0.005(3) -0.003(2)
C10 0.057(4) 0.074(4) 0.073(4) -0.041(4) 0.010(3) -0.005(3)
C11 0.051(3) 0.055(3) 0.084(4) -0.032(3) 0.001(3) -0.013(3)
C12 0.047(3) 0.039(3) 0.063(3) -0.022(3) -0.006(3) -0.007(2)
C13 0.060(3) 0.038(2) 0.057(3) -0.025(3) 0.001(3) -0.005(2)
C14 0.060(3) 0.026(2) 0.058(3) -0.018(2) -0.005(3) -0.001(2)
C15 0.038(3) 0.049(3) 0.057(3) -0.026(3) -0.002(3) -0.002(2)
C16 0.050(3) 0.051(3) 0.061(3) -0.025(3) 0.000(3) -0.008(3)
C17 0.053(4) 0.055(3) 0.076(4) -0.023(3) 0.012(3) -0.002(3)
C18 0.063(4) 0.072(4) 0.068(4) -0.034(3) 0.002(3) -0.012(3)
C19 0.057(3) 0.049(3) 0.065(4) -0.029(3) 0.006(3) -0.015(3)
C20 0.052(3) 0.038(3) 0.058(3) -0.020(3) 0.007(3) -0.010(2)
C21 0.071(4) 0.032(2) 0.060(4) -0.029(3) 0.000(3) -0.005(2)
C22 0.067(4) 0.037(3) 0.055(3) -0.023(3) -0.002(3) -0.007(2)
C23 0.060(3) 0.030(2) 0.058(3) -0.021(3) 0.001(3) -0.007(2)
C24 0.067(4) 0.029(2) 0.075(4) -0.025(3) -0.009(3) -0.003(2)
C25 0.102(5) 0.039(3) 0.058(4) -0.020(3) -0.003(3) -0.019(3)
C26 0.115(5) 0.027(2) 0.052(4) -0.021(3) -0.003(3) -0.007(3)
C27 0.073(4) 0.038(3) 0.073(4) -0.022(3) -0.009(3) -0.008(3)
C28 0.054(3) 0.030(2) 0.065(4) -0.029(3) -0.006(3) -0.002(2)
C29 0.066(4) 0.040(3) 0.063(4) -0.024(3) -0.001(3) 0.002(3)
C30 0.061(4) 0.043(3) 0.074(4) -0.022(3) 0.004(3) -0.015(3)
C31 0.053(3) 0.047(3) 0.088(5) -0.036(3) -0.003(3) -0.006(3)
C32 0.066(4) 0.038(3) 0.067(4) -0.030(3) -0.004(3) -0.007(2)
C33 0.050(3) 0.041(3) 0.069(4) -0.028(3) 0.001(3) -0.003(2)
C34 0.072(4) 0.036(3) 0.061(4) -0.028(3) 0.000(3) -0.008(2)
C35 0.066(4) 0.031(2) 0.081(4) -0.034(3) 0.003(3) -0.011(2)
C36 0.058(4) 0.051(3) 0.107(5) -0.047(4) 0.013(4) -0.013(3)
C37 0.065(5) 0.067(4) 0.140(7) -0.062(5) 0.007(5) -0.018(4)
C38 0.052(4) 0.053(4) 0.148(7) -0.053(5) -0.010(5) 0.001(3)
C39 0.068(4) 0.051(3) 0.103(5) -0.039(4) -0.020(4) -0.003(3)
C40 0.074(4) 0.036(3) 0.094(5) -0.037(3) 0.004(4) -0.015(3)
C41 0.063(3) 0.031(2) 0.054(3) -0.021(3) -0.003(3) -0.006(2)
C42 0.051(3) 0.033(2) 0.046(3) -0.014(2) 0.003(2) 0.000(2)
C43 0.050(3) 0.028(2) 0.053(3) -0.018(2) 0.002(3) -0.007(2)
C44 0.037(3) 0.034(2) 0.054(3) -0.022(2) -0.001(2) 0.001(2)
C45 0.072(4) 0.031(2) 0.050(3) -0.014(2) -0.005(3) -0.004(2)
C46 0.076(4) 0.023(2) 0.059(4) -0.017(2) -0.001(3) 0.000(2)
C47 0.055(3) 0.036(2) 0.053(3) -0.020(2) 0.006(3) 0.000(2)
C48 0.056(3) 0.039(2) 0.058(3) -0.030(3) 0.009(3) -0.008(2)
C49 0.050(3) 0.045(3) 0.058(3) -0.029(3) 0.000(3) 0.000(2)
C50 0.040(3) 0.046(3) 0.070(4) -0.027(3) 0.006(3) -0.010(2)
C51 0.058(4) 0.046(3) 0.068(4) -0.033(3) 0.003(3) -0.011(3)
C52 0.062(4) 0.041(3) 0.044(3) -0.019(2) 0.004(3) 0.000(2)
C53 0.062(3) 0.026(2) 0.059(3) -0.025(2) 0.003(3) -0.002(2)
C54 0.064(4) 0.044(3) 0.042(3) -0.024(2) 0.002(3) -0.006(2)
C55 0.045(3) 0.034(2) 0.067(4) -0.029(3) 0.007(3) -0.009(2)
C56 0.049(3) 0.064(3) 0.071(4) -0.035(3) 0.006(3) -0.014(3)
C57 0.049(4) 0.079(4) 0.069(4) -0.044(4) 0.011(3) -0.003(3)
C58 0.049(4) 0.060(3) 0.087(5) -0.031(3) -0.010(3) 0.000(3)
C59 0.056(3) 0.045(3) 0.061(3) -0.033(3) 0.000(3) -0.001(2)
C60 0.042(3) 0.033(2) 0.068(4) -0.030(3) -0.003(3) -0.008(2)
O1 0.078(3) 0.0293(16) 0.059(2) -0.0254(17) -0.001(2) -0.0070(16)
O2 0.067(2) 0.0246(15) 0.058(2) -0.0176(16) -0.0008(19) -0.0059(15)
O3 0.182(5) 0.037(2) 0.061(3) -0.027(2) -0.006(3) -0.014(3)
O4 0.122(4) 0.0311(18) 0.056(3) -0.0193(18) -0.006(2) -0.009(2)
C1A 0.123(5) 0.119(5) 0.132(5) -0.046(4) 0.000(5) -0.020(4)
C2A 0.126(5) 0.128(5) 0.133(5) -0.060(4) -0.005(5) -0.028(4)
C3A 0.134(5) 0.142(5) 0.140(5) -0.059(4) -0.009(5) -0.036(5)
C4A 0.107(5) 0.125(5) 0.134(5) -0.041(4) -0.012(4) -0.037(4)
C5A 0.102(5) 0.105(4) 0.140(5) -0.043(4) 0.007(4) -0.015(4)
C6A 0.104(5) 0.112(5) 0.138(5) -0.044(4) 0.003(4) -0.018(4)
C7A 0.157(9) 0.185(10) 0.170(9) 0.007(8) -0.033(7) -0.068(8)
C8A 0.170(9) 0.153(9) 0.226(11) -0.052(8) 0.051(8) 0.027(7)
C2B 0.128(6) 0.107(6) 0.109(6) -0.031(5) -0.002(6) -0.013(6)
C1B 0.128(7) 0.104(6) 0.109(7) -0.026(5) -0.008(6) -0.018(6)
C6B 0.125(7) 0.098(6) 0.112(6) -0.027(5) -0.008(6) -0.016(6)
C5B 0.127(7) 0.103(6) 0.115(6) -0.027(5) -0.005(6) -0.012(6)
C4B 0.127(7) 0.106(6) 0.114(6) -0.033(5) -0.003(6) -0.018(6)
C3B 0.132(6) 0.108(6) 0.112(6) -0.033(5) 0.008(6) -0.018(6)
C7B 0.154(11) 0.100(9) 0.095(9) -0.046(8) -0.002(9) -0.049(8)
C8B 0.149(12) 0.100(10) 0.129(11) -0.012(9) 0.002(10) -0.003(10)
C1D 0.071(7) 0.076(6) 0.084(7) -0.023(6) -0.001(6) -0.013(6)
C2D 0.069(6) 0.072(6) 0.085(7) -0.023(6) 0.002(6) -0.015(6)
C3D 0.068(7) 0.066(6) 0.084(7) -0.029(6) -0.002(6) -0.019(6)
C4D 0.065(7) 0.072(7) 0.092(7) -0.022(6) -0.007(6) -0.026(6)
C5D 0.078(7) 0.092(7) 0.105(7) -0.015(6) -0.007(6) -0.017(6)
C6D 0.079(7) 0.086(7) 0.099(7) -0.020(6) -0.007(6) -0.015(6)
C7D 0.057(8) 0.082(8) 0.090(9) -0.020(7) -0.011(7) -0.027(7)
C8D 0.057(8) 0.082(8) 0.090(9) -0.020(7) -0.011(7) -0.027(7)
C1E 0.088(7) 0.082(7) 0.084(7) -0.035(6) -0.003(6) -0.010(6)
C2E 0.091(7) 0.088(7) 0.098(7) -0.041(6) 0.003(6) -0.002(6)
C3E 0.094(7) 0.099(7) 0.095(7) -0.044(6) -0.002(6) -0.009(6)
C4E 0.096(7) 0.105(7) 0.095(7) -0.042(6) -0.007(6) -0.015(6)
C5E 0.087(7) 0.093(7) 0.088(7) -0.037(6) -0.005(6) -0.019(6)
C6E 0.082(7) 0.082(7) 0.080(7) -0.037(6) -0.011(6) -0.018(6)
C7E 0.082(13) 0.107(13) 0.087(13) -0.013(11) 0.009(11) -0.009(11)
C8E 0.098(14) 0.117(14) 0.136(15) -0.022(12) 0.008(12) -0.004(12)

loop_
_atom_type_symbol
_atom_type_description
_atom_type_scat_dispersion_real
_atom_type_scat_dispersion_imag
_atom_type_scat_source
C C 0.0181 0.0091 'International Tables Vol C Tables 4.2.6.8 and 6.1.1.4'
H H 0.0000 0.0000 'International Tables Vol C Tables 4.2.6.8 and 6.1.1.4'
O O 0.0492 0.0322 'International Tables Vol C Tables 4.2.6.8 and 6.1.1.4'

loop_
_geom_angle_atom_site_label_1
_geom_angle_atom_site_label_2
_geom_angle_atom_site_label_3
_geom_angle
_geom_angle_site_symmetry_1
_geom_angle_site_symmetry_3
C2 C1 C6 116.4(5) . .
C2 C1 C21 107.4(4) . .
C6 C1 C21 136.0(5) . .
C1 C2 C3 126.8(4) . .
C1 C2 O1 111.8(5) . .
C3 C2 O1 121.4(5) . .
C2 C3 C4 116.0(5) . .
C2 C3 C7 130.6(4) . .
C4 C3 C7 113.3(4) . .
C3 C4 C14 110.8(4) . .
C5 C4 C3 118.2(5) . .
C5 C4 C14 130.9(4) . .
C4 C5 C6 124.8(4) . .
C4 C5 O2 124.4(5) . .
O2 C5 C6 110.5(4) . .
C1 C6 C5 117.4(5) . .
C1 C6 C41 136.5(5) . .
C5 C6 C41 106.0(4) . .
C3 C7 H7 112.4 . .
C3 C7 C20 106.0(4) . .
C8 C7 C3 105.2(4) . .
C8 C7 H7 112.4 . .
C8 C7 C20 107.9(4) . .
C20 C7 H7 112.4 . .
C9 C8 C7 128.7(4) . .
C9 C8 C13 118.1(5) . .
C13 C8 C7 112.9(4) . .
C8 C9 H9 118.8 . .
C10 C9 C8 122.3(5) . .
C10 C9 H9 118.8 . .
C9 C10 H10 120.5 . .
C9 C10 C11 118.9(5) . .
C11 C10 H10 120.5 . .
C10 C11 H11 120.8 . .
C12 C11 C10 118.3(5) . .
C12 C11 H11 120.8 . .
C11 C12 H12 119.2 . .
C13 C12 C11 121.7(5) . .
C13 C12 H12 119.2 . .
C8 C13 C14 111.1(4) . .
C12 C13 C8 120.4(5) . .
C12 C13 C14 128.4(4) . .
C4 C14 H14 111.6 . .
C13 C14 C4 104.8(4) . .
C13 C14 H14 111.6 . .
C15 C14 C4 107.5(4) . .
C15 C14 C13 109.3(4) . .
C15 C14 H14 111.6 . .
C16 C15 C14 129.6(5) . .
C16 C15 C20 119.1(5) . .
C20 C15 C14 111.2(4) . .
C15 C16 H16 119.2 . .
C15 C16 C17 121.5(5) . .
C17 C16 H16 119.2 . .
C16 C17 H17 120.1 . .
C16 C17 C18 119.8(6) . .
C18 C17 H17 120.1 . .
C17 C18 H18 120.6 . .
C19 C18 C17 118.9(6) . .
C19 C18 H18 120.6 . .
C18 C19 H19 119.6 . .
C20 C19 C18 120.8(5) . .
C20 C19 H19 119.6 . .
C15 C20 C7 112.7(4) . .
C19 C20 C7 127.4(5) . .
C19 C20 C15 119.8(5) . .
C22 C21 C1 104.2(5) . .
C26 C21 C1 138.3(5) . .
C26 C21 C22 117.5(5) . .
C23 C22 C21 123.2(5) . .
C23 C22 O1 123.8(5) . .
O1 C22 C21 113.0(4) . .
C22 C23 C24 116.8(5) . .
C22 C23 C34 129.2(5) . .
C24 C23 C34 114.0(4) . .
C23 C24 C25 121.5(5) . .
C23 C24 C27 112.1(5) . .
C25 C24 C27 126.4(5) . .
C26 C25 C24 119.0(5) . .
O3 C25 C24 119.0(5) . .
O3 C25 C26 122.0(5) . .
C21 C26 C25 122.1(5) . .
C21 C26 H26 119.0 . .
C25 C26 H26 119.0 . .
C24 C27 H27 113.0 . .
C28 C27 C24 103.7(4) . .
C28 C27 H27 113.0 . .
C40 C27 C24 105.3(4) . .
C40 C27 H27 113.0 . .
C40 C27 C28 108.1(5) . .
C29 C28 C27 125.5(5) . .
C29 C28 C33 122.4(5) . .
C33 C28 C27 112.0(5) . .
C28 C29 H29 120.1 . .
C28 C29 C30 119.9(6) . .
C30 C29 H29 120.1 . .
C29 C30 H30 120.6 . .
C31 C30 C29 118.7(5) . .
C31 C30 H30 120.6 . .
C30 C31 H31 119.7 . .
C30 C31 C32 120.6(5) . .
C32 C31 H31 119.7 . .
C31 C32 H32 119.9 . .
C33 C32 C31 120.2(6) . .
C33 C32 H32 119.9 . .
C28 C33 C34 114.4(5) . .
C32 C33 C28 118.1(5) . .
C32 C33 C34 127.5(6) . .
C23 C34 H34 113.3 . .
C23 C34 C35 103.6(4) . .
C33 C34 C23 105.8(4) . .
C33 C34 H34 113.3 . .
C33 C34 C35 106.6(4) . .
C35 C34 H34 113.3 . .
C36 C35 C34 126.4(6) . .
C36 C35 C40 120.1(6) . .
C40 C35 C34 113.5(5) . .
C35 C36 H36 120.2 . .
C37 C36 C35 119.7(7) . .
C37 C36 H36 120.2 . .
C36 C37 H37 119.7 . .
C36 C37 C38 120.5(7) . .
C38 C37 H37 119.7 . .
C37 C38 H38 120.5 . .
C39 C38 C37 118.9(7) . .
C39 C38 H38 120.5 . .
C38 C39 H39 119.7 . .
C38 C39 C40 120.7(7) . .
C40 C39 H39 119.7 . .
C35 C40 C27 112.8(6) . .
C39 C40 C27 127.1(7) . .
C39 C40 C35 120.1(7) . .
C42 C41 C6 104.7(4) . .
C46 C41 C6 135.8(4) . .
C46 C41 C42 119.5(4) . .
C43 C42 C41 121.9(5) . .
O2 C42 C41 112.6(4) . .
O2 C42 C43 125.3(4) . .
C42 C43 C47 128.0(5) . .
C44 C43 C42 117.2(4) . .
C44 C43 C47 114.6(4) . .
C43 C44 C45 122.0(4) . .
C43 C44 C54 112.8(4) . .
C45 C44 C54 125.3(5) . .
C44 C45 C46 119.9(5) . .
O4 C45 C44 117.3(4) . .
O4 C45 C46 122.7(4) . .
C41 C46 C45 119.3(4) . .
C41 C46 H46 120.4 . .
C45 C46 H46 120.4 . .
C43 C47 H47 113.7 . .
C43 C47 C48 104.4(4) . .
C43 C47 C60 105.5(4) . .
C48 C47 H47 113.7 . .
C60 C47 H47 113.7 . .
C60 C47 C48 104.7(4) . .
C49 C48 C47 124.7(5) . .
C49 C48 C53 121.9(5) . .
C53 C48 C47 113.5(4) . .
C48 C49 H49 121.0 . .
C48 C49 C50 118.1(5) . .
C50 C49 H49 121.0 . .
C49 C50 H50 119.9 . .
C51 C50 C49 120.1(5) . .
C51 C50 H50 119.9 . .
C50 C51 H51 119.4 . .
C50 C51 C52 121.1(5) . .
C52 C51 H51 119.4 . .
C51 C52 H52 120.5 . .
C53 C52 C51 119.1(5) . .
C53 C52 H52 120.5 . .
C48 C53 C54 112.8(5) . .
C52 C53 C48 119.7(5) . .
C52 C53 C54 127.5(5) . .
C44 C54 H54 112.8 . .
C53 C54 C44 106.1(4) . .
C53 C54 H54 112.8 . .
C53 C54 C55 107.0(4) . .
C55 C54 C44 104.9(4) . .
C55 C54 H54 112.8 . .
C56 C55 C54 127.7(5) . .
C56 C55 C60 119.5(5) . .
C60 C55 C54 112.8(5) . .
C55 C56 H56 119.3 . .
C55 C56 C57 121.4(6) . .
C57 C56 H56 119.3 . .
C56 C57 H57 120.4 . .
C56 C57 C58 119.3(6) . .
C58 C57 H57 120.4 . .
C57 C58 H58 120.4 . .
C59 C58 C57 119.3(6) . .
C59 C58 H58 120.4 . .
C58 C59 H59 119.3 . .
C60 C59 C58 121.3(6) . .
C60 C59 H59 119.3 . .
C55 C60 C47 113.0(5) . .
C59 C60 C47 127.7(5) . .
C59 C60 C55 119.2(5) . .
C22 O1 C2 103.7(4) . .
C42 O2 C5 106.1(4) . .
C25 O3 H3 109.5 . .
C45 O4 H4 109.5 . .
C2A C1A H1A 122.2 . .
C2A C1A C6A 115.7(10) . .
C6A C1A H1A 122.2 . .
C1A C2A H2A 121.3 . .
C3A C2A C1A 117.4(10) . .
C3A C2A H2A 121.3 . .
C2A C3A H3A 117.6 . .
C4A C3A C2A 124.8(10) . .
C4A C3A H3A 117.6 . .
C3A C4A C7A 127.2(11) . .
C5A C4A C3A 117.5(9) . .
C5A C4A C7A 115.2(10) . .
C4A C5A C8A 113.1(10) . .
C6A C5A C4A 119.1(9) . .
C6A C5A C8A 127.8(11) . .
C1A C6A H6A 117.3 . .
C5A C6A C1A 125.5(10) . .
C5A C6A H6A 117.3 . .
C4A C7A H7AA 109.5 . .
C4A C7A H7AB 109.5 . .
C4A C7A H7AC 109.5 . .
H7AA C7A H7AB 109.5 . .
H7AA C7A H7AC 109.5 . .
H7AB C7A H7AC 109.5 . .
C5A C8A H8AA 109.5 . .
C5A C8A H8AB 109.5 . .
C5A C8A H8AC 109.5 . .
H8AA C8A H8AB 109.5 . .
H8AA C8A H8AC 109.5 . .
H8AB C8A H8AC 109.5 . .
C1B C2B C8B 111.4(14) . .
C3B C2B C1B 120.0 . .
C3B C2B C8B 128.5(14) . .
C2B C1B H1B 120.0 . .
C2B C1B C6B 120.0 . .
C6B C1B H1B 120.0 . .
C1B C6B H6B 120.1 . .
C5B C6B C1B 119.9 . .
C5B C6B H6B 120.1 . .
C6B C5B H5B 120.0 . .
C4B C5B C6B 120.1 . .
C4B C5B H5B 120.0 . .
C5B C4B H4B 120.0 . .
C5B C4B C3B 120.1 . .
C3B C4B H4B 120.0 . .
C2B C3B C4B 120.0 . .
C2B C3B C7B 114.0(12) . .
C4B C3B C7B 125.2(11) . .
C3B C7B H7BA 109.5 . .
C3B C7B H7BB 109.5 . .
C3B C7B H7BC 109.5 . .
H7BA C7B H7BB 109.5 . .
H7BA C7B H7BC 109.5 . .
H7BB C7B H7BC 109.5 . .
C2B C8B H8BA 109.5 . .
C2B C8B H8BB 109.5 . .
C2B C8B H8BC 109.5 . .
H8BA C8B H8BB 109.5 . .
H8BA C8B H8BC 109.5 . .
H8BB C8B H8BC 109.5 . .
C2D C1D C6D 120.0 . .
C2D C1D C7D 131.0(16) . .
C6D C1D C7D 109.0(16) . .
C1D C2D C3D 120.0 . .
C1D C2D C8D 117.7(15) . .
C3D C2D C8D 122.3(15) . .
C2D C3D H3D 120.0 . .
C4D C3D C2D 120.0 . .
C4D C3D H3D 120.0 . .
C3D C4D H4D 120.0 . .
C3D C4D C5D 120.0 . .
C5D C4D H4D 120.0 . .
C4D C5D H5D 120.0 . .
C6D C5D C4D 120.0 . .
C6D C5D H5D 120.0 . .
C1D C6D H6D 120.0 . .
C5D C6D C1D 120.0 . .
C5D C6D H6D 120.0 . .
C1D C7D H7DA 109.5 . .
C1D C7D H7DB 109.5 . .
C1D C7D H7DC 109.5 . .
H7DA C7D H7DB 109.5 . .
H7DA C7D H7DC 109.5 . .
H7DB C7D H7DC 109.5 . .
C2D C8D H8DA 109.5 . .
C2D C8D H8DB 109.5 . .
C2D C8D H8DC 109.5 . .
H8DA C8D H8DB 109.5 . .
H8DA C8D H8DC 109.5 . .
H8DB C8D H8DC 109.5 . .
C2E C1E C7E 112.4(18) . .
C6E C1E C2E 119.9 . .
C6E C1E C7E 127.4(18) . .
C1E C2E C8E 128.8(19) . .
C3E C2E C1E 120.0 . .
C3E C2E C8E 111.1(19) . .
C2E C3E H3E 120.0 . .
C4E C3E C2E 120.1 . .
C4E C3E H3E 120.0 . .
C3E C4E H4E 120.0 . .
C3E C4E C5E 120.0 . .
C5E C4E H4E 120.0 . .
C4E C5E H5E 120.0 . .
C6E C5E C4E 119.9 . .
C6E C5E H5E 120.0 . .
C1E C6E H6E 119.9 . .
C5E C6E C1E 120.1 . .
C5E C6E H6E 119.9 . .
C1E C7E H7EA 109.5 . .
C1E C7E H7EB 109.5 . .
C1E C7E H7EC 109.5 . .
H7EA C7E H7EB 109.5 . .
H7EA C7E H7EC 109.5 . .
H7EB C7E H7EC 109.5 . .
C2E C8E H8EA 109.5 . .
C2E C8E H8EB 109.5 . .
C2E C8E H8EC 109.5 . .
H8EA C8E H8EB 109.5 . .
H8EA C8E H8EC 109.5 . .
H8EB C8E H8EC 109.5 . .

loop_
_geom_bond_atom_site_label_1
_geom_bond_atom_site_label_2
_geom_bond_distance
_geom_bond_site_symmetry_2
C1 C2 1.370(7) .
C1 C6 1.402(6) .
C1 C21 1.448(7) .
C2 C3 1.386(7) .
C2 O1 1.421(5) .
C3 C4 1.426(6) .
C3 C7 1.505(7) .
C4 C5 1.340(7) .
C4 C14 1.537(7) .
C5 C6 1.422(7) .
C5 O2 1.401(5) .
C6 C41 1.475(7) .
C7 H7 1.0000 .
C7 C8 1.496(7) .
C7 C20 1.530(7) .
C8 C9 1.361(7) .
C8 C13 1.436(6) .
C9 H9 0.9500 .
C9 C10 1.365(7) .
C10 H10 0.9500 .
C10 C11 1.439(7) .
C11 H11 0.9500 .
C11 C12 1.382(7) .
C12 H12 0.9500 .
C12 C13 1.335(7) .
C13 C14 1.520(7) .
C14 H14 1.0000 .
C14 C15 1.497(7) .
C15 C16 1.331(7) .
C15 C20 1.434(6) .
C16 H16 0.9500 .
C16 C17 1.386(8) .
C17 H17 0.9500 .
C17 C18 1.405(8) .
C18 H18 0.9500 .
C18 C19 1.377(8) .
C19 H19 0.9500 .
C19 C20 1.363(7) .
C21 C22 1.412(6) .
C21 C26 1.351(7) .
C22 C23 1.385(7) .
C22 O1 1.383(6) .
C23 C24 1.386(8) .
C23 C34 1.528(6) .
C24 C25 1.399(7) .
C24 C27 1.556(6) .
C25 C26 1.384(7) .
C25 O3 1.368(7) .
C26 H26 0.9500 .
C27 H27 1.0000 .
C27 C28 1.526(7) .
C27 C40 1.516(8) .
C28 C29 1.351(7) .
C28 C33 1.404(7) .
C29 H29 0.9500 .
C29 C30 1.423(7) .
C30 H30 0.9500 .
C30 C31 1.382(8) .
C31 H31 0.9500 .
C31 C32 1.410(7) .
C32 H32 0.9500 .
C32 C33 1.389(7) .
C33 C34 1.492(7) .
C34 H34 1.0000 .
C34 C35 1.535(7) .
C35 C36 1.375(8) .
C35 C40 1.395(8) .
C36 H36 0.9500 .
C36 C37 1.364(8) .
C37 H37 0.9500 .
C37 C38 1.416(10) .
C38 H38 0.9500 .
C38 C39 1.366(9) .
C39 H39 0.9500 .
C39 C40 1.367(8) .
C41 C42 1.408(6) .
C41 C46 1.372(7) .
C42 C43 1.392(6) .
C42 O2 1.382(6) .
C43 C44 1.377(7) .
C43 C47 1.520(6) .
C44 C45 1.391(6) .
C44 C54 1.535(6) .
C45 C46 1.401(7) .
C45 O4 1.377(6) .
C46 H46 0.9500 .
C47 H47 1.0000 .
C47 C48 1.550(7) .
C47 C60 1.535(7) .
C48 C49 1.362(7) .
C48 C53 1.403(7) .
C49 H49 0.9500 .
C49 C50 1.427(7) .
C50 H50 0.9500 .
C50 C51 1.365(7) .
C51 H51 0.9500 .
C51 C52 1.399(7) .
C52 H52 0.9500 .
C52 C53 1.379(7) .
C53 C54 1.508(7) .
C54 H54 1.0000 .
C54 C55 1.526(7) .
C55 C56 1.351(7) .
C55 C60 1.414(7) .
C56 H56 0.9500 .
C56 C57 1.371(8) .
C57 H57 0.9500 .
C57 C58 1.389(8) .
C58 H58 0.9500 .
C58 C59 1.384(7) .
C59 H59 0.9500 .
C59 C60 1.345(7) .
O3 H3 0.8400 .
O4 H4 0.8400 .
C1A H1A 0.9500 .
C1A C2A 1.394(12) .
C1A C6A 1.408(11) .
C2A H2A 0.9500 .
C2A C3A 1.386(11) .
C3A H3A 0.9500 .
C3A C4A 1.371(12) .
C4A C5A 1.359(12) .
C4A C7A 1.499(2) .
C5A C6A 1.335(11) .
C5A C8A 1.499(2) .
C6A H6A 0.9500 .
C7A H7AA 0.9800 .
C7A H7AB 0.9800 .
C7A H7AC 0.9800 .
C8A H8AA 0.9800 .
C8A H8AB 0.9800 .
C8A H8AC 0.9800 .
C2B C1B 1.3906 .
C2B C3B 1.3906 .
C2B C8B 1.469(14) .
C1B H1B 0.9500 .
C1B C6B 1.3924 .
C6B H6B 0.9500 .
C6B C5B 1.3919 .
C5B H5B 0.9500 .
C5B C4B 1.3888 .
C4B H4B 0.9500 .
C4B C3B 1.3912 .
C3B C7B 1.547(13) .
C7B H7BA 0.9800 .
C7B H7BB 0.9800 .
C7B H7BC 0.9800 .
C8B H8BA 0.9800 .
C8B H8BB 0.9800 .
C8B H8BC 0.9800 .
C1D C2D 1.3900 .
C1D C6D 1.3900 .
C1D C7D 1.497(16) .
C2D C3D 1.3900 .
C2D C8D 1.434(16) .
C3D H3D 0.9500 .
C3D C4D 1.3900 .
C4D H4D 0.9500 .
C4D C5D 1.3900 .
C5D H5D 0.9500 .
C5D C6D 1.3900 .
C6D H6D 0.9500 .
C7D H7DA 0.9800 .
C7D H7DB 0.9800 .
C7D H7DC 0.9800 .
C8D H8DA 0.9800 .
C8D H8DB 0.9800 .
C8D H8DC 0.9800 .
C1E C2E 1.3911 .
C1E C6E 1.3905 .
C1E C7E 1.457(17) .
C2E C3E 1.3905 .
C2E C8E 1.479(17) .
C3E H3E 0.9500 .
C3E C4E 1.3899 .
C4E H4E 0.9500 .
C4E C5E 1.3917 .
C5E H5E 0.9500 .
C5E C6E 1.3900 .
C6E H6E 0.9500 .
C7E H7EA 0.9800 .
C7E H7EB 0.9800 .
C7E H7EC 0.9800 .
C8E H8EA 0.9800 .
C8E H8EB 0.9800 .
C8E H8EC 0.9800 .

loop_
_geom_hbond_atom_site_label_D
_geom_hbond_atom_site_label_H
_geom_hbond_atom_site_label_A
_geom_hbond_distance_DH
_geom_hbond_distance_HA
_geom_hbond_distance_DA
_geom_hbond_angle_DHA
_geom_hbond_site_symmetry_A
_geom_hbond_publ_flag
O4 H4 O3 0.84 2.00 2.769(5) 152.4 2_665 yes

loop_
_geom_torsion_atom_site_label_1
_geom_torsion_atom_site_label_2
_geom_torsion_atom_site_label_3
_geom_torsion_atom_site_label_4
_geom_torsion
_geom_torsion_site_symmetry_1
_geom_torsion_site_symmetry_2
_geom_torsion_site_symmetry_3
_geom_torsion_site_symmetry_4
C1 C2 C3 C4 0.4(8) . . . .
C1 C2 C3 C7 -175.2(5) . . . .
C1 C2 O1 C22 -0.8(6) . . . .
C1 C6 C41 C42 177.0(6) . . . .
C1 C6 C41 C46 -1.6(12) . . . .
C1 C21 C22 C23 -177.7(5) . . . .
C1 C21 C22 O1 -1.4(6) . . . .
C1 C21 C26 C25 178.0(7) . . . .
C2 C1 C6 C5 -4.6(8) . . . .
C2 C1 C6 C41 178.1(6) . . . .
C2 C1 C21 C22 0.8(6) . . . .
C2 C1 C21 C26 -178.6(7) . . . .
C2 C3 C4 C5 1.7(8) . . . .
C2 C3 C4 C14 -176.3(5) . . . .
C2 C3 C7 C8 117.7(6) . . . .
C2 C3 C7 C20 -128.2(6) . . . .
C3 C2 O1 C22 -178.5(5) . . . .
C3 C4 C5 C6 -5.6(8) . . . .
C3 C4 C5 O2 -177.9(5) . . . .
C3 C4 C14 C13 58.2(5) . . . .
C3 C4 C14 C15 -58.0(6) . . . .
C3 C7 C8 C9 -116.5(6) . . . .
C3 C7 C8 C13 57.4(6) . . . .
C3 C7 C20 C15 -57.2(6) . . . .
C3 C7 C20 C19 124.5(6) . . . .
C4 C3 C7 C8 -58.0(6) . . . .
C4 C3 C7 C20 56.1(6) . . . .
C4 C5 C6 C1 7.2(8) . . . .
C4 C5 C6 C41 -174.7(5) . . . .
C4 C5 O2 C42 176.2(5) . . . .
C4 C14 C15 C16 -123.7(6) . . . .
C4 C14 C15 C20 56.8(6) . . . .
C5 C4 C14 C13 -119.4(6) . . . .
C5 C4 C14 C15 124.4(6) . . . .
C5 C6 C41 C42 -0.6(6) . . . .
C5 C6 C41 C46 -179.1(6) . . . .
C6 C1 C2 C3 1.2(9) . . . .
C6 C1 C2 O1 -176.4(5) . . . .
C6 C1 C21 C22 176.1(6) . . . .
C6 C1 C21 C26 -3.3(13) . . . .
C6 C5 O2 C42 2.9(6) . . . .
C6 C41 C42 C43 178.1(5) . . . .
C6 C41 C42 O2 2.5(6) . . . .
C6 C41 C46 C45 -177.3(6) . . . .
C7 C3 C4 C5 178.0(5) . . . .
C7 C3 C4 C14 0.1(6) . . . .
C7 C8 C9 C10 173.3(6) . . . .
C7 C8 C13 C12 -177.7(5) . . . .
C7 C8 C13 C14 1.0(7) . . . .
C8 C7 C20 C15 55.1(6) . . . .
C8 C7 C20 C19 -123.2(6) . . . .
C8 C9 C10 C11 2.2(9) . . . .
C8 C13 C14 C4 -58.9(5) . . . .
C8 C13 C14 C15 56.1(6) . . . .
C9 C8 C13 C12 -3.2(8) . . . .
C9 C8 C13 C14 175.6(5) . . . .
C9 C10 C11 C12 -0.7(9) . . . .
C10 C11 C12 C13 -2.7(9) . . . .
C11 C12 C13 C8 4.7(9) . . . .
C11 C12 C13 C14 -173.8(5) . . . .
C12 C13 C14 C4 119.8(6) . . . .
C12 C13 C14 C15 -125.3(6) . . . .
C13 C8 C9 C10 -0.3(9) . . . .
C13 C14 C15 C16 123.0(6) . . . .
C13 C14 C15 C20 -56.4(6) . . . .
C14 C4 C5 C6 171.9(5) . . . .
C14 C4 C5 O2 -0.5(9) . . . .
C14 C15 C16 C17 179.6(6) . . . .
C14 C15 C20 C7 0.7(7) . . . .
C14 C15 C20 C19 179.1(5) . . . .
C15 C16 C17 C18 1.2(9) . . . .
C16 C15 C20 C7 -178.8(5) . . . .
C16 C15 C20 C19 -0.4(9) . . . .
C16 C17 C18 C19 -0.1(9) . . . .
C17 C18 C19 C20 -1.3(9) . . . .
C18 C19 C20 C7 179.7(5) . . . .
C18 C19 C20 C15 1.5(9) . . . .
C20 C7 C8 C9 130.6(6) . . . .
C20 C7 C8 C13 -55.5(6) . . . .
C20 C15 C16 C17 -1.0(9) . . . .
C21 C1 C2 C3 177.6(5) . . . .
C21 C1 C2 O1 0.0(6) . . . .
C21 C1 C6 C5 -179.6(6) . . . .
C21 C1 C6 C41 3.0(12) . . . .
C21 C22 C23 C24 -0.3(9) . . . .
C21 C22 C23 C34 178.4(5) . . . .
C21 C22 O1 C2 1.4(6) . . . .
C22 C21 C26 C25 -1.4(10) . . . .
C22 C23 C24 C25 -1.7(9) . . . .
C22 C23 C24 C27 176.6(5) . . . .
C22 C23 C34 C33 127.1(6) . . . .
C22 C23 C34 C35 -120.9(6) . . . .
C23 C22 O1 C2 177.7(5) . . . .
C23 C24 C25 C26 2.2(10) . . . .
C23 C24 C25 O3 -178.6(6) . . . .
C23 C24 C27 C28 58.1(6) . . . .
C23 C24 C27 C40 -55.4(6) . . . .
C23 C34 C35 C36 121.3(5) . . . .
C23 C34 C35 C40 -57.1(5) . . . .
C24 C23 C34 C33 -54.2(6) . . . .
C24 C23 C34 C35 57.8(6) . . . .
C24 C25 C26 C21 -0.6(11) . . . .
C24 C27 C28 C29 121.9(5) . . . .
C24 C27 C28 C33 -58.4(6) . . . .
C24 C27 C40 C35 56.1(6) . . . .
C24 C27 C40 C39 -121.8(6) . . . .
C25 C24 C27 C28 -123.6(7) . . . .
C25 C24 C27 C40 122.9(7) . . . .
C26 C21 C22 C23 1.9(9) . . . .
C26 C21 C22 O1 178.2(5) . . . .
C27 C24 C25 C26 -175.9(6) . . . .
C27 C24 C25 O3 3.2(10) . . . .
C27 C28 C29 C30 178.7(5) . . . .
C27 C28 C33 C32 -179.2(4) . . . .
C27 C28 C33 C34 2.6(6) . . . .
C28 C27 C40 C35 -54.3(5) . . . .
C28 C27 C40 C39 127.8(6) . . . .
C28 C29 C30 C31 -0.1(8) . . . .
C28 C33 C34 C23 54.2(6) . . . .
C28 C33 C34 C35 -55.7(6) . . . .
C29 C28 C33 C32 0.6(8) . . . .
C29 C28 C33 C34 -177.7(4) . . . .
C29 C30 C31 C32 1.5(8) . . . .
C30 C31 C32 C33 -2.0(8) . . . .
C31 C32 C33 C28 0.9(8) . . . .
C31 C32 C33 C34 178.9(5) . . . .
C32 C33 C34 C23 -123.9(6) . . . .
C32 C33 C34 C35 126.2(6) . . . .
C33 C28 C29 C30 -1.0(8) . . . .
C33 C34 C35 C36 -127.3(5) . . . .
C33 C34 C35 C40 54.3(5) . . . .
C34 C23 C24 C25 179.4(5) . . . .
C34 C23 C24 C27 -2.2(7) . . . .
C34 C35 C36 C37 -177.9(5) . . . .
C34 C35 C40 C27 0.4(6) . . . .
C34 C35 C40 C39 178.5(4) . . . .
C35 C36 C37 C38 0.5(8) . . . .
C36 C35 C40 C27 -178.1(4) . . . .
C36 C35 C40 C39 0.0(7) . . . .
C36 C37 C38 C39 -1.8(9) . . . .
C37 C38 C39 C40 2.1(8) . . . .
C38 C39 C40 C27 176.6(5) . . . .
C38 C39 C40 C35 -1.2(8) . . . .
C40 C27 C28 C29 -126.7(5) . . . .
C40 C27 C28 C33 53.0(6) . . . .
C40 C35 C36 C37 0.4(7) . . . .
C41 C42 C43 C44 2.5(8) . . . .
C41 C42 C43 C47 177.2(5) . . . .
C41 C42 O2 C5 -3.4(6) . . . .
C42 C41 C46 C45 4.2(8) . . . .
C42 C43 C44 C45 -3.4(8) . . . .
C42 C43 C44 C54 177.4(4) . . . .
C42 C43 C47 C48 129.2(6) . . . .
C42 C43 C47 C60 -120.7(6) . . . .
C43 C42 O2 C5 -178.8(5) . . . .
C43 C44 C45 C46 4.8(8) . . . .
C43 C44 C45 O4 -178.6(5) . . . .
C43 C44 C54 C53 55.3(6) . . . .
C43 C44 C54 C55 -57.8(5) . . . .
C43 C47 C48 C49 -126.2(5) . . . .
C43 C47 C48 C53 54.2(5) . . . .
C43 C47 C60 C55 -54.4(5) . . . .
C43 C47 C60 C59 124.2(5) . . . .
C44 C43 C47 C48 -56.0(6) . . . .
C44 C43 C47 C60 54.1(6) . . . .
C44 C45 C46 C41 -5.1(9) . . . .
C44 C54 C55 C56 -124.7(5) . . . .
C44 C54 C55 C60 56.5(5) . . . .
C45 C44 C54 C53 -124.0(6) . . . .
C45 C44 C54 C55 123.0(5) . . . .
C46 C41 C42 C43 -3.0(8) . . . .
C46 C41 C42 O2 -178.7(5) . . . .
C47 C43 C44 C45 -178.8(5) . . . .
C47 C43 C44 C54 2.0(6) . . . .
C47 C48 C49 C50 -179.4(4) . . . .
C47 C48 C53 C52 -179.0(4) . . . .
C47 C48 C53 C54 1.3(6) . . . .
C48 C47 C60 C55 55.5(5) . . . .
C48 C47 C60 C59 -125.9(5) . . . .
C48 C49 C50 C51 -0.7(7) . . . .
C48 C53 C54 C44 -56.3(5) . . . .
C48 C53 C54 C55 55.2(5) . . . .
C49 C48 C53 C52 1.3(7) . . . .
C49 C48 C53 C54 -178.3(4) . . . .
C49 C50 C51 C52 -0.3(8) . . . .
C50 C51 C52 C53 1.8(8) . . . .
C51 C52 C53 C48 -2.3(7) . . . .
C51 C52 C53 C54 177.3(4) . . . .
C52 C53 C54 C44 124.0(5) . . . .
C52 C53 C54 C55 -124.4(5) . . . .
C53 C48 C49 C50 0.2(7) . . . .
C53 C54 C55 C56 123.0(5) . . . .
C53 C54 C55 C60 -55.9(5) . . . .
C54 C44 C45 C46 -176.1(5) . . . .
C54 C44 C45 O4 0.6(8) . . . .
C54 C55 C56 C57 179.4(5) . . . .
C54 C55 C60 C47 -0.7(5) . . . .
C54 C55 C60 C59 -179.5(4) . . . .
C55 C56 C57 C58 1.8(8) . . . .
C56 C55 C60 C47 -179.7(4) . . . .
C56 C55 C60 C59 1.6(7) . . . .
C56 C57 C58 C59 -1.5(8) . . . .
C57 C58 C59 C60 1.3(8) . . . .
C58 C59 C60 C47 -179.8(4) . . . .
C58 C59 C60 C55 -1.3(7) . . . .
C60 C47 C48 C49 123.2(5) . . . .
C60 C47 C48 C53 -56.4(5) . . . .
C60 C55 C56 C57 -1.9(7) . . . .
O1 C2 C3 C4 177.8(5) . . . .
O1 C2 C3 C7 2.1(9) . . . .
O1 C22 C23 C24 -176.2(5) . . . .
O1 C22 C23 C34 2.4(10) . . . .
O2 C5 C6 C1 -179.6(5) . . . .
O2 C5 C6 C41 -1.5(6) . . . .
O2 C42 C43 C44 177.6(5) . . . .
O2 C42 C43 C47 -7.7(9) . . . .
O3 C25 C26 C21 -179.7(6) . . . .
O4 C45 C46 C41 178.4(5) . . . .
C1A C2A C3A C4A -2.5(17) . . . .
C2A C1A C6A C5A -2.4(15) . . . .
C2A C3A C4A C5A 1.0(18) . . . .
C2A C3A C4A C7A 177.6(10) . . . .
C3A C4A C5A C6A 0.0(16) . . . .
C3A C4A C5A C8A 177.4(9) . . . .
C4A C5A C6A C1A 0.8(17) . . . .
C6A C1A C2A C3A 3.0(14) . . . .
C7A C4A C5A C6A -177.0(9) . . . .
C7A C4A C5A C8A 0.4(14) . . . .
C8A C5A C6A C1A -176.2(10) . . . .
C2B C1B C6B C5B 0.0 . . . .
C1B C2B C3B C4B 0.1 . . . .
C1B C2B C3B C7B -170.0(11) . . . .
C1B C6B C5B C4B 0.0 . . . .
C6B C5B C4B C3B 0.1 . . . .
C5B C4B C3B C2B -0.1 . . . .
C5B C4B C3B C7B 168.8(13) . . . .
C3B C2B C1B C6B -0.1 . . . .
C8B C2B C1B C6B -179.4(11) . . . .
C8B C2B C3B C4B 179.4(13) . . . .
C8B C2B C3B C7B 9.3(14) . . . .
C1D C2D C3D C4D 0.0 . . . .
C2D C1D C6D C5D 0.0 . . . .
C2D C3D C4D C5D 0.0 . . . .
C3D C4D C5D C6D 0.0 . . . .
C4D C5D C6D C1D 0.0 . . . .
C6D C1D C2D C3D 0.0 . . . .
C6D C1D C2D C8D 180.00(6) . . . .
C7D C1D C2D C3D 180.00(6) . . . .
C7D C1D C2D C8D -0.01(8) . . . .
C7D C1D C6D C5D 180.00(5) . . . .
C8D C2D C3D C4D 180.00(6) . . . .
C1E C2E C3E C4E 0.1 . . . .
C2E C1E C6E C5E -0.1 . . . .
C2E C3E C4E C5E -0.1 . . . .
C3E C4E C5E C6E 0.1 . . . .
C4E C5E C6E C1E 0.0 . . . .
C6E C1E C2E C3E 0.1 . . . .
C6E C1E C2E C8E 175(3) . . . .
C7E C1E C2E C3E 174(2) . . . .
C7E C1E C2E C8E -11(3) . . . .
C7E C1E C6E C5E -174(2) . . . .
C8E C2E C3E C4E -176(2) . . . .

loop_
_smtbx_masks_void_nr
_smtbx_masks_void_average_x
_smtbx_masks_void_average_y
_smtbx_masks_void_average_z
_smtbx_masks_void_volume
_smtbx_masks_void_count_electrons
_smtbx_masks_void_content
1 0.244 0.419 0.045 49.7 10.3 '0.2 C8H10'
2 -0.244 0.581 0.955 49.7 10.3 '0.2 C8H10'
